data_1574427
loop_
_publ_author_name
'Qadir, Muhammad I.'
'Chac&#xf3;n-Rosales, Gustavo'
'Ebersol, Camila P.'
'Abarca, Gabriel'
'Matias, Pedro H. F.'
'de Oliveira, Heibbe Cristhian B.'
'Pontes, Renato B.'
'Stieler, Rafael'
'Dupont, Jairton'

_publ_section_title
;
 Surface palladium nanoparticles in ionic liquids modified with phosphorus
 ligands for enhanced catalytic semi-hydrogenation.
;
_journal_issue 28
_journal_name_full Nanoscale
_journal_page_first 16705
_journal_page_last 16712
_journal_paper_doi 10.1039/d5nr00789e
_journal_volume 17
_journal_year 2025
_chemical_formula_sum 'C54 H66 Cl2 P2 Pd'
_chemical_formula_weight 954.30
_space_group_crystal_system monoclinic
_space_group_IT_number 14
_space_group_name_Hall '-P 2ybc'
_space_group_name_H-M_alt 'P 1 21/c 1'
_atom_sites_solution_hydrogens geom
_audit_creation_method SHELXL-2014/7
_audit_update_record
;
2015-12-07 deposited with the CCDC.	2025-04-21 downloaded from the CCDC.
;
_cell_angle_alpha 90
_cell_angle_beta 111.4570(10)
_cell_angle_gamma 90
_cell_formula_units_Z 6
_cell_length_a 23.9383(7)
_cell_length_b 10.5614(3)
_cell_length_c 31.7091(9)
_cell_measurement_reflns_used 9687
_cell_measurement_temperature 193(2)
_cell_measurement_theta_max 30.25
_cell_measurement_theta_min 2.37
_cell_volume 7461.1(4)
_computing_cell_refinement 'Bruker SMART'
_computing_data_collection 'Bruker SMART'
_computing_data_reduction 'Bruker SAINT'
_computing_molecular_graphics 'Bruker SHELXTL'
_computing_publication_material 'Bruker SHELXTL'
_computing_structure_refinement 'SHELXL-2014/7 (Sheldrick, 2014)'
_computing_structure_solution 'Bruker SHELXTL'
_diffrn_ambient_temperature 193(2)
_diffrn_measured_fraction_theta_full 0.990
_diffrn_measured_fraction_theta_max 0.992
_diffrn_measurement_device_type 'Bruker-AXS SMART APEX II detector'
_diffrn_measurement_method 'phi and omega scans'
_diffrn_radiation_type MoK\a
_diffrn_radiation_wavelength 0.71073
_diffrn_reflns_av_R_equivalents 0.0519
_diffrn_reflns_av_unetI/netI 0.0312
_diffrn_reflns_Laue_measured_fraction_full 0.990
_diffrn_reflns_Laue_measured_fraction_max 0.992
_diffrn_reflns_limit_h_max 29
_diffrn_reflns_limit_h_min -29
_diffrn_reflns_limit_k_max 13
_diffrn_reflns_limit_k_min -13
_diffrn_reflns_limit_l_max 39
_diffrn_reflns_limit_l_min -39
_diffrn_reflns_number 103710
_diffrn_reflns_point_group_measured_fraction_full 0.990
_diffrn_reflns_point_group_measured_fraction_max 0.992
_diffrn_reflns_theta_full 25.242
_diffrn_reflns_theta_max 26.372
_diffrn_reflns_theta_min 5.107
_diffrn_source 'fine-focus sealed tube'
_exptl_absorpt_coefficient_mu 0.579
_exptl_absorpt_correction_T_max 0.9552
_exptl_absorpt_correction_T_min 0.6874
_exptl_absorpt_correction_type multi-scan
_exptl_absorpt_process_details 'SADABS (Bruker-AXS)'
_exptl_crystal_colour yellow
_exptl_crystal_density_diffrn 1.274
_exptl_crystal_description plate
_exptl_crystal_F_000 3000
_exptl_crystal_size_max 0.700
_exptl_crystal_size_mid 0.600
_exptl_crystal_size_min 0.080
_refine_diff_density_max 1.256
_refine_diff_density_min -0.923
_refine_diff_density_rms 0.083
_refine_ls_extinction_method none
_refine_ls_goodness_of_fit_ref 1.160
_refine_ls_hydrogen_treatment constr
_refine_ls_matrix_type full
_refine_ls_number_parameters 799
_refine_ls_number_reflns 15118
_refine_ls_number_restraints 12
_refine_ls_restrained_S_all 1.164
_refine_ls_R_factor_all 0.0723
_refine_ls_R_factor_gt 0.0556
_refine_ls_shift/su_max 0.002
_refine_ls_shift/su_mean 0.000
_refine_ls_structure_factor_coef Fsqd
_refine_ls_weighting_details 'w=1/[\s^2^(Fo^2^)+(0.0365P)^2^+18.8535P] where P=(Fo^2^+2Fc^2^)/3'
_refine_ls_weighting_scheme calc
_refine_ls_wR_factor_gt 0.1226
_refine_ls_wR_factor_ref 0.1336
_reflns_Friedel_coverage 0.000
_reflns_number_gt 12427
_reflns_number_total 15118
_reflns_threshold_expression 'I > 2\s(I)'
_cod_data_source_file d5nr00789e2.cif
_cod_data_source_block PdCl2L12
_cod_depositor_comments 'Adding full bibliography for 1574427.cif.'
_cod_original_sg_symbol_H-M 'P 21/c'
_cod_database_code 1574427
_shelx_shelxl_version_number 2014/7
_shelx_space_group_comment
; 
The symmetry employed for this shelxl refinement is uniquely defined 
by the following loop, which should always be used as a source of 
symmetry information in preference to the above space-group names. 
They are only intended as comments. 
;
_shelx_estimated_absorpt_t_min 0.687
_shelx_estimated_absorpt_t_max 0.955

loop_
_space_group_symop_operation_xyz
'x, y, z'
'-x, y+1/2, -z+1/2'
'-x, -y, -z'
'x, -y-1/2, z-1/2'

loop_
_atom_site_label
_atom_site_type_symbol
_atom_site_fract_x
_atom_site_fract_y
_atom_site_fract_z
_atom_site_U_iso_or_equiv
_atom_site_adp_type
_atom_site_occupancy
_atom_site_site_symmetry_order
_atom_site_calc_flag
_atom_site_refinement_flags_posn
_atom_site_refinement_flags_adp
_atom_site_refinement_flags_occupancy
_atom_site_disorder_assembly
_atom_site_disorder_group
Pd1 Pd 0.83255(2) 0.53987(3) 0.83584(2) 0.03020(9) Uani 1 1 d . . . . .
Cl1 Cl 0.87515(5) 0.48249(11) 0.91208(4) 0.0482(3) Uani 1 1 d . . . . .
Cl2 Cl 0.79065(5) 0.60038(11) 0.75987(3) 0.0406(2) Uani 1 1 d . . . . .
P1 P 0.77307(4) 0.67913(10) 0.85779(3) 0.0327(2) Uani 1 1 d . . . . .
P2 P 0.89551(4) 0.40502(10) 0.81583(3) 0.0314(2) Uani 1 1 d . . . . .
C1 C 0.82305(18) 0.7973(4) 0.89439(14) 0.0398(9) Uani 1 1 d . . . . .
H1A H 0.7993 0.8565 0.9053 0.048 Uiso 1 1 calc R U . . .
H1B H 0.8524 0.7546 0.9211 0.048 Uiso 1 1 calc R U . . .
C2 C 0.8568(2) 0.8723(5) 0.86999(16) 0.0481(11) Uani 1 1 d . . . . .
H2A H 0.8292 0.9350 0.8497 0.058 Uiso 1 1 calc R U . . .
H2B H 0.8698 0.8136 0.8510 0.058 Uiso 1 1 calc R U . . .
C3 C 0.9124(2) 0.9420(5) 0.9027(2) 0.0601(13) Uani 1 1 d . . . . .
H3A H 0.9308 0.9929 0.8850 0.072 Uiso 1 1 calc R U . . .
H3B H 0.8997 1.0007 0.9219 0.072 Uiso 1 1 calc R U . . .
C4 C 0.9583(2) 0.8508(5) 0.93264(16) 0.0527(12) Uani 1 1 d . . . . .
C5 C 0.9679(3) 0.8337(9) 0.9776(2) 0.097(3) Uani 1 1 d . . . . .
H5 H 0.9471 0.8854 0.9915 0.117 Uiso 1 1 calc R U . . .
C6 C 1.0077(3) 0.7417(9) 1.0033(2) 0.101(2) Uani 1 1 d . U . . .
H6 H 1.0137 0.7318 1.0344 0.122 Uiso 1 1 calc R U . . .
C7 C 1.0374(3) 0.6674(8) 0.9845(2) 0.093(2) Uani 1 1 d . . . . .
H7 H 1.0632 0.6031 1.0021 0.112 Uiso 1 1 calc R U . . .
C8 C 1.0308(3) 0.6833(7) 0.9405(2) 0.0776(18) Uani 1 1 d . . . . .
H8 H 1.0532 0.6327 0.9275 0.093 Uiso 1 1 calc R U . . .
C9 C 0.9911(2) 0.7744(6) 0.91472(17) 0.0625(14) Uani 1 1 d . . . . .
H9 H 0.9863 0.7846 0.8838 0.075 Uiso 1 1 calc R U . . .
C10 C 0.7339(2) 0.6094(4) 0.89229(15) 0.0431(10) Uani 1 1 d . . . . .
H10A H 0.7612 0.6111 0.9245 0.052 Uiso 1 1 calc R U . . .
H10B H 0.6988 0.6630 0.8895 0.052 Uiso 1 1 calc R U . . .
C11 C 0.7123(2) 0.4741(4) 0.8798(2) 0.0599(15) Uani 1 1 d . . . . .
H11A H 0.7475 0.4188 0.8845 0.072 Uiso 1 1 calc R U . . .
H11B H 0.6866 0.4708 0.8473 0.072 Uiso 1 1 calc R U . . .
C12 C 0.6768(3) 0.4232(5) 0.9080(2) 0.0686(16) Uani 1 1 d . . . . .
H12A H 0.6709 0.3309 0.9029 0.082 Uiso 1 1 calc R U . . .
H12B H 0.7006 0.4367 0.9405 0.082 Uiso 1 1 calc R U . . .
C13 C 0.6165(2) 0.4855(4) 0.89649(16) 0.0446(10) Uani 1 1 d . . . . .
C14 C 0.6072(2) 0.5788(5) 0.92335(16) 0.0467(11) Uani 1 1 d . . . . .
H14 H 0.6392 0.6019 0.9504 0.056 Uiso 1 1 calc R U . . .
C15 C 0.5531(3) 0.6396(6) 0.9124(2) 0.0642(15) Uani 1 1 d . . . . .
H15 H 0.5485 0.7042 0.9318 0.077 Uiso 1 1 calc R U . . .
C16 C 0.5067(3) 0.6094(7) 0.8749(3) 0.0786(19) Uani 1 1 d . . . . .
H16 H 0.4696 0.6530 0.8676 0.094 Uiso 1 1 calc R U . . .
C17 C 0.5125(3) 0.5153(8) 0.8470(2) 0.090(2) Uani 1 1 d . . . . .
H17 H 0.4793 0.4923 0.8207 0.107 Uiso 1 1 calc R U . . .
C18 C 0.5684(3) 0.4527(6) 0.8575(2) 0.0752(18) Uani 1 1 d . . . . .
H18 H 0.5730 0.3886 0.8380 0.090 Uiso 1 1 calc R U . . .
C19 C 0.71569(17) 0.7717(4) 0.81483(14) 0.0373(9) Uani 1 1 d . . . . .
H19A H 0.7032 0.8422 0.8300 0.045 Uiso 1 1 calc R U . . .
H19B H 0.7337 0.8093 0.7941 0.045 Uiso 1 1 calc R U . . .
C20 C 0.66005(19) 0.6969(5) 0.78673(16) 0.0484(11) Uani 1 1 d . . . . .
H20A H 0.6440 0.6523 0.8074 0.058 Uiso 1 1 calc R U . . .
H20B H 0.6715 0.6321 0.7688 0.058 Uiso 1 1 calc R U . . .
C21 C 0.6105(2) 0.7815(5) 0.75436(15) 0.0531(12) Uani 1 1 d . . . . .
H21A H 0.6267 0.8258 0.7338 0.064 Uiso 1 1 calc R U . . .
H21B H 0.5769 0.7271 0.7356 0.064 Uiso 1 1 calc R U . . .
C22 C 0.58642(18) 0.8791(5) 0.77837(14) 0.0442(11) Uani 1 1 d . . . . .
C23 C 0.5916(2) 1.0070(6) 0.77222(16) 0.0549(13) Uani 1 1 d . . . . .
H23 H 0.6121 1.0352 0.7533 0.066 Uiso 1 1 calc R U . . .
C24 C 0.5676(2) 1.0951(6) 0.79301(18) 0.0639(14) Uani 1 1 d . . . . .
H24 H 0.5711 1.1829 0.7879 0.077 Uiso 1 1 calc R U . . .
C25 C 0.5383(2) 1.0557(7) 0.82143(18) 0.0669(16) Uani 1 1 d . . . . .
H25 H 0.5215 1.1161 0.8356 0.080 Uiso 1 1 calc R U . . .
C26 C 0.5340(2) 0.9292(6) 0.82865(18) 0.0621(15) Uani 1 1 d . . . . .
H26 H 0.5150 0.9015 0.8486 0.075 Uiso 1 1 calc R U . . .
C27 C 0.5571(2) 0.8410(5) 0.80707(16) 0.0537(12) Uani 1 1 d . . . . .
H27 H 0.5529 0.7532 0.8118 0.064 Uiso 1 1 calc R U . . .
C28 C 0.85159(18) 0.2800(4) 0.77911(14) 0.0387(9) Uani 1 1 d . . . . .
H28A H 0.8228 0.3182 0.7511 0.046 Uiso 1 1 calc R U . . .
H28B H 0.8787 0.2239 0.7704 0.046 Uiso 1 1 calc R U . . .
C29 C 0.8171(2) 0.2008(5) 0.80208(15) 0.0464(11) Uani 1 1 d . . . . .
H29A H 0.8027 0.2573 0.8209 0.056 Uiso 1 1 calc R U . . .
H29B H 0.8448 0.1385 0.8225 0.056 Uiso 1 1 calc R U . . .
C30 C 0.7631(2) 0.1302(5) 0.76843(17) 0.0526(12) Uani 1 1 d . . . . .
H30A H 0.7769 0.0765 0.7485 0.063 Uiso 1 1 calc R U . . .
H30B H 0.7456 0.0739 0.7854 0.063 Uiso 1 1 calc R U . . .
C31 C 0.7155(2) 0.2200(4) 0.73972(16) 0.0456(10) Uani 1 1 d . . . . .
C32 C 0.6770(2) 0.2797(5) 0.75741(16) 0.0515(12) Uani 1 1 d . . . . .
H32 H 0.6800 0.2604 0.7874 0.062 Uiso 1 1 calc R U . . .
C33 C 0.6342(2) 0.3671(5) 0.73215(19) 0.0600(13) Uani 1 1 d . . . . .
H33 H 0.6086 0.4070 0.7450 0.072 Uiso 1 1 calc R U . . .
C34 C 0.6293(2) 0.3952(6) 0.68878(19) 0.0665(15) Uani 1 1 d . . . . .
H34 H 0.6000 0.4542 0.6714 0.080 Uiso 1 1 calc R U . . .
C35 C 0.6664(3) 0.3385(6) 0.67064(17) 0.0682(16) Uani 1 1 d . . . . .
H35 H 0.6630 0.3586 0.6406 0.082 Uiso 1 1 calc R U . . .
C36 C 0.7091(2) 0.2514(6) 0.69576(17) 0.0597(13) Uani 1 1 d . . . . .
H36 H 0.7345 0.2125 0.6825 0.072 Uiso 1 1 calc R U . . .
C37 C 0.93538(18) 0.4811(4) 0.78341(14) 0.0402(10) Uani 1 1 d . . . . .
H37A H 0.9612 0.4177 0.7764 0.048 Uiso 1 1 calc R U . . .
H37B H 0.9058 0.5121 0.7544 0.048 Uiso 1 1 calc R U . . .
C38 C 0.9740(2) 0.5913(5) 0.8087(2) 0.0601(14) Uani 1 1 d . . . . .
H38A H 1.0024 0.5607 0.8383 0.072 Uiso 1 1 calc R U . . .
H38B H 0.9479 0.6559 0.8147 0.072 Uiso 1 1 calc R U . . .
C39 C 1.0099(3) 0.6537(5) 0.7827(2) 0.0690(17) Uani 1 1 d . . . . .
H39A H 0.9819 0.6794 0.7523 0.083 Uiso 1 1 calc R U . . .
H39B H 1.0296 0.7310 0.7991 0.083 Uiso 1 1 calc R U . . .
C40 C 1.05695(19) 0.5667(4) 0.77754(16) 0.0423(10) Uani 1 1 d . . . . .
C41 C 1.1122(3) 0.5498(6) 0.81347(19) 0.0639(15) Uani 1 1 d . . . . .
H41 H 1.1208 0.5948 0.8411 0.077 Uiso 1 1 calc R U . . .
C42 C 1.1545(2) 0.4656(7) 0.8081(2) 0.078(2) Uani 1 1 d . . . . .
H42 H 1.1920 0.4543 0.8322 0.094 Uiso 1 1 calc R U . . .
C43 C 1.1426(3) 0.4003(6) 0.7690(3) 0.0777(19) Uani 1 1 d . . . . .
H43 H 1.1714 0.3430 0.7658 0.093 Uiso 1 1 calc R U . . .
C44 C 1.0897(3) 0.4172(5) 0.7347(2) 0.0689(17) Uani 1 1 d . . . . .
H44 H 1.0817 0.3726 0.7071 0.083 Uiso 1 1 calc R U . . .
C45 C 1.0470(2) 0.4978(5) 0.73899(17) 0.0506(12) Uani 1 1 d . . . . .
H45 H 1.0097 0.5058 0.7145 0.061 Uiso 1 1 calc R U . . .
C46 C 0.95426(18) 0.3283(4) 0.86311(14) 0.0392(9) Uani 1 1 d . . . . .
H46A H 0.9785 0.3950 0.8836 0.047 Uiso 1 1 calc R U . . .
H46B H 0.9348 0.2783 0.8804 0.047 Uiso 1 1 calc R U . . .
C47 C 0.99649(19) 0.2414(5) 0.85068(15) 0.0462(11) Uani 1 1 d . . . . .
H47A H 1.0122 0.2872 0.8301 0.055 Uiso 1 1 calc R U . . .
H47B H 0.9737 0.1672 0.8341 0.055 Uiso 1 1 calc R U . . .
C48 C 1.0490(2) 0.1956(5) 0.89185(16) 0.0532(12) Uani 1 1 d . . . . .
H48A H 1.0719 0.2700 0.9083 0.064 Uiso 1 1 calc R U . . .
H48B H 1.0331 0.1508 0.9125 0.064 Uiso 1 1 calc R U . . .
C49 C 1.09073(18) 0.1086(5) 0.88003(14) 0.0422(10) Uani 1 1 d . . . . .
C50 C 1.1231(2) 0.1489(6) 0.85386(18) 0.0620(14) Uani 1 1 d . . . . .
H50 H 1.1196 0.2340 0.8435 0.074 Uiso 1 1 calc R U . . .
C51 C 1.1603(3) 0.0654(9) 0.8430(2) 0.088(2) Uani 1 1 d . . . . .
H51 H 1.1824 0.0938 0.8253 0.106 Uiso 1 1 calc R U . . .
C52 C 1.1655(3) -0.0582(9) 0.8575(2) 0.100(3) Uani 1 1 d . U . . .
H52 H 1.1908 -0.1154 0.8496 0.120 Uiso 1 1 calc R U . . .
C53 C 1.1338(4) -0.0983(7) 0.8833(3) 0.102(3) Uani 1 1 d . . . . .
H53 H 1.1373 -0.1833 0.8937 0.122 Uiso 1 1 calc R U . . .
C54 C 1.0972(3) -0.0152(6) 0.8942(2) 0.0666(15) Uani 1 1 d . . . . .
H54 H 1.0755 -0.0443 0.9121 0.080 Uiso 1 1 calc R U . . .
Pd2 Pd 0.5000 0.5000 0.5000 0.02515(10) Uani 1 2 d S . P . .
Cl3 Cl 0.47024(4) 0.57067(10) 0.42522(3) 0.0347(2) Uani 1 1 d . . . . .
P3 P 0.43211(4) 0.63345(10) 0.51482(3) 0.0283(2) Uani 1 1 d . . . . .
C55 C 0.37382(17) 0.7059(4) 0.46547(13) 0.0355(9) Uani 1 1 d . . . . .
H55A H 0.3935 0.7465 0.4464 0.043 Uiso 1 1 calc R U . . .
H55B H 0.3476 0.6377 0.4472 0.043 Uiso 1 1 calc R U . . .
C56 C 0.33444(18) 0.8044(5) 0.47650(14) 0.0436(10) Uani 1 1 d . . . . .
H56A H 0.3592 0.8793 0.4904 0.052 Uiso 1 1 calc R U . . .
H56B H 0.3191 0.7685 0.4990 0.052 Uiso 1 1 calc R U . . .
C57 C 0.28120(19) 0.8464(5) 0.43451(15) 0.0446(10) Uani 1 1 d . . . . .
H57A H 0.2962 0.8780 0.4112 0.054 Uiso 1 1 calc R U . . .
H57B H 0.2549 0.7728 0.4217 0.054 Uiso 1 1 calc R U . . .
C58 C 0.24520(17) 0.9496(5) 0.44603(14) 0.0414(10) Uani 1 1 d . . . . .
C59 C 0.2526(2) 1.0750(5) 0.43673(16) 0.0498(11) Uani 1 1 d . . . . .
H59 H 0.2783 1.0954 0.4209 0.060 Uiso 1 1 calc R U . . .
C60 C 0.2233(3) 1.1721(6) 0.44994(18) 0.0646(15) Uani 1 1 d . . . . .
H60 H 0.2295 1.2576 0.4434 0.078 Uiso 1 1 calc R U . . .
C61 C 0.1858(2) 1.1449(6) 0.47211(19) 0.0661(15) Uani 1 1 d . . . . .
H61 H 0.1659 1.2113 0.4812 0.079 Uiso 1 1 calc R U . . .
C62 C 0.1768(2) 1.0214(7) 0.4814(2) 0.0695(17) Uani 1 1 d . . . . .
H62 H 0.1502 1.0021 0.4966 0.083 Uiso 1 1 calc R U . . .
C63 C 0.2067(2) 0.9237(6) 0.46838(18) 0.0582(13) Uani 1 1 d . . . . .
H63 H 0.2004 0.8384 0.4750 0.070 Uiso 1 1 calc R U . . .
C64 C 0.38983(16) 0.5586(4) 0.54587(13) 0.0329(8) Uani 1 1 d . . . . .
H64A H 0.4185 0.5292 0.5755 0.039 Uiso 1 1 calc R U . . .
H64B H 0.3636 0.6230 0.5518 0.039 Uiso 1 1 calc R U . . .
C65 C 0.3514(2) 0.4472(4) 0.52158(15) 0.0419(10) Uani 1 1 d . . . . .
H65A H 0.3774 0.3810 0.5164 0.050 Uiso 1 1 calc R U . . .
H65B H 0.3229 0.4754 0.4917 0.050 Uiso 1 1 calc R U . . .
C66 C 0.3164(2) 0.3914(4) 0.54871(16) 0.0440(10) Uani 1 1 d . . . . .
H66A H 0.2943 0.3155 0.5328 0.053 Uiso 1 1 calc R U . . .
H66B H 0.3450 0.3642 0.5787 0.053 Uiso 1 1 calc R U . . .
C67 C 0.27208(19) 0.4851(4) 0.55532(15) 0.0404(10) Uani 1 1 d . . . . .
C68 C 0.2190(2) 0.5139(5) 0.51943(16) 0.0486(11) Uani 1 1 d . . . . .
H68 H 0.2099 0.4730 0.4910 0.058 Uiso 1 1 calc R U . . .
C69 C 0.1792(2) 0.6020(5) 0.5251(2) 0.0579(13) Uani 1 1 d . . . . .
H69 H 0.1431 0.6211 0.5005 0.069 Uiso 1 1 calc R U . . .
C70 C 0.1918(3) 0.6619(5) 0.5661(2) 0.0634(15) Uani 1 1 d . . . . .
H70 H 0.1646 0.7225 0.5696 0.076 Uiso 1 1 calc R U . . .
C71 C 0.2436(3) 0.6340(5) 0.6017(2) 0.0600(14) Uani 1 1 d . . . . .
H71 H 0.2519 0.6748 0.6301 0.072 Uiso 1 1 calc R U . . .
C72 C 0.2840(2) 0.5461(5) 0.59657(16) 0.0475(11) Uani 1 1 d . . . . .
H72 H 0.3199 0.5277 0.6214 0.057 Uiso 1 1 calc R U . . .
C73 C 0.46913(18) 0.7650(4) 0.55148(13) 0.0356(9) Uani 1 1 d . . . . .
H73A H 0.4389 0.8118 0.5599 0.043 Uiso 1 1 calc R U . . .
H73B H 0.4992 0.7306 0.5797 0.043 Uiso 1 1 calc R U . . .
C74 C 0.5004(2) 0.8581(4) 0.53042(15) 0.0466(11) Uani 1 1 d . . . . .
H74A H 0.4759 0.8670 0.4978 0.056 Uiso 1 1 calc R U . . .
H74B H 0.5021 0.9420 0.5447 0.056 Uiso 1 1 calc R U . . .
C75 C 0.5629(2) 0.8202(5) 0.53526(15) 0.0471(11) Uani 1 1 d . . . . .
H75A H 0.5776 0.8798 0.5175 0.057 Uiso 1 1 calc R U . . .
H75B H 0.5615 0.7348 0.5220 0.057 Uiso 1 1 calc R U . . .
C76 C 0.60742(17) 0.8181(4) 0.58365(14) 0.0386(9) Uani 1 1 d . . . . .
C77 C 0.6191(2) 0.9258(5) 0.60969(17) 0.0503(11) Uani 1 1 d . . . . .
H77 H 0.5990 1.0023 0.5972 0.060 Uiso 1 1 calc R U . . .
C78 C 0.6598(2) 0.9249(7) 0.65379(19) 0.0679(16) Uani 1 1 d . . . . .
H78 H 0.6675 1.0006 0.6712 0.081 Uiso 1 1 calc R U . . .
C79 C 0.6889(2) 0.8158(7) 0.6726(2) 0.0712(17) Uani 1 1 d . . . . .
H79 H 0.7169 0.8157 0.7029 0.085 Uiso 1 1 calc R U . . .
C80 C 0.6779(2) 0.7071(7) 0.6477(2) 0.0726(17) Uani 1 1 d . . . . .
H80 H 0.6979 0.6309 0.6606 0.087 Uiso 1 1 calc R U . . .
C81 C 0.6367(2) 0.7083(5) 0.6028(2) 0.0594(13) Uani 1 1 d . . . . .
H81 H 0.6289 0.6325 0.5855 0.071 Uiso 1 1 calc R U . . .

loop_
_atom_site_aniso_label
_atom_site_aniso_U_11
_atom_site_aniso_U_22
_atom_site_aniso_U_33
_atom_site_aniso_U_23
_atom_site_aniso_U_13
_atom_site_aniso_U_12
Pd1 0.03120(15) 0.03085(17) 0.03513(16) 0.00663(12) 0.01991(12) 0.00671(12)
Cl1 0.0651(7) 0.0499(7) 0.0450(6) 0.0202(5) 0.0381(5) 0.0296(5)
Cl2 0.0432(5) 0.0515(6) 0.0341(5) 0.0115(4) 0.0225(4) 0.0204(5)
P1 0.0326(5) 0.0335(6) 0.0395(5) 0.0054(4) 0.0220(4) 0.0070(4)
P2 0.0287(5) 0.0355(6) 0.0353(5) 0.0044(4) 0.0179(4) 0.0072(4)
C1 0.039(2) 0.042(3) 0.042(2) -0.0007(19) 0.0195(18) 0.0069(18)
C2 0.044(2) 0.044(3) 0.051(3) 0.011(2) 0.012(2) -0.001(2)
C3 0.052(3) 0.048(3) 0.080(4) -0.005(3) 0.023(3) -0.006(2)
C4 0.036(2) 0.070(4) 0.051(3) -0.004(2) 0.016(2) -0.007(2)
C5 0.063(4) 0.173(8) 0.056(4) -0.011(4) 0.020(3) 0.033(4)
C6 0.095(5) 0.156(6) 0.051(3) 0.015(4) 0.024(3) 0.036(5)
C7 0.069(4) 0.137(7) 0.062(4) 0.024(4) 0.011(3) 0.026(4)
C8 0.062(3) 0.094(5) 0.068(4) -0.005(3) 0.013(3) 0.017(3)
C9 0.060(3) 0.078(4) 0.046(3) -0.001(3) 0.015(2) 0.008(3)
C10 0.045(2) 0.045(3) 0.054(3) 0.010(2) 0.035(2) 0.011(2)
C11 0.070(3) 0.035(3) 0.103(4) 0.014(3) 0.065(3) 0.010(2)
C12 0.071(4) 0.049(3) 0.112(5) 0.029(3) 0.064(3) 0.012(3)
C13 0.046(2) 0.045(3) 0.052(3) 0.004(2) 0.029(2) -0.010(2)
C14 0.049(3) 0.051(3) 0.046(2) 0.000(2) 0.024(2) -0.010(2)
C15 0.065(3) 0.066(4) 0.081(4) 0.012(3) 0.050(3) 0.006(3)
C16 0.052(3) 0.100(5) 0.092(5) 0.036(4) 0.037(3) 0.007(3)
C17 0.053(4) 0.135(7) 0.061(4) 0.022(4) -0.002(3) -0.036(4)
C18 0.097(5) 0.078(4) 0.060(3) -0.015(3) 0.039(3) -0.030(4)
C19 0.034(2) 0.036(2) 0.045(2) 0.0037(18) 0.0182(17) 0.0059(17)
C20 0.042(2) 0.051(3) 0.054(3) -0.011(2) 0.020(2) 0.000(2)
C21 0.041(2) 0.076(4) 0.039(2) -0.005(2) 0.0119(19) 0.001(2)
C22 0.028(2) 0.064(3) 0.036(2) 0.005(2) 0.0071(17) 0.007(2)
C23 0.045(3) 0.074(4) 0.044(3) 0.009(2) 0.015(2) 0.004(2)
C24 0.065(3) 0.060(4) 0.063(3) 0.007(3) 0.019(3) 0.012(3)
C25 0.056(3) 0.087(5) 0.055(3) -0.003(3) 0.018(2) 0.029(3)
C26 0.042(3) 0.094(5) 0.057(3) 0.009(3) 0.026(2) 0.015(3)
C27 0.045(3) 0.066(3) 0.056(3) 0.011(2) 0.025(2) 0.008(2)
C28 0.036(2) 0.040(2) 0.041(2) -0.0010(18) 0.0162(17) 0.0065(18)
C29 0.046(2) 0.042(3) 0.047(2) 0.011(2) 0.011(2) 0.001(2)
C30 0.056(3) 0.036(3) 0.065(3) 0.004(2) 0.021(2) 0.002(2)
C31 0.045(2) 0.039(3) 0.050(3) -0.004(2) 0.014(2) -0.007(2)
C32 0.051(3) 0.056(3) 0.047(3) 0.003(2) 0.017(2) 0.000(2)
C33 0.052(3) 0.056(3) 0.069(3) 0.001(3) 0.019(3) 0.006(2)
C34 0.053(3) 0.070(4) 0.064(3) 0.015(3) 0.005(3) 0.002(3)
C35 0.069(4) 0.086(4) 0.040(3) 0.011(3) 0.009(2) -0.003(3)
C36 0.059(3) 0.070(4) 0.048(3) -0.010(3) 0.018(2) -0.002(3)
C37 0.036(2) 0.047(3) 0.048(2) 0.0075(19) 0.0269(19) 0.0069(18)
C38 0.072(3) 0.035(3) 0.103(4) -0.009(3) 0.068(3) -0.005(2)
C39 0.071(3) 0.035(3) 0.130(5) 0.007(3) 0.072(4) 0.004(2)
C40 0.042(2) 0.035(2) 0.061(3) 0.008(2) 0.033(2) -0.0034(19)
C41 0.066(3) 0.075(4) 0.057(3) -0.002(3) 0.030(3) -0.021(3)
C42 0.038(3) 0.098(5) 0.097(5) 0.039(4) 0.023(3) 0.008(3)
C43 0.072(4) 0.051(4) 0.139(6) 0.014(4) 0.072(4) 0.009(3)
C44 0.082(4) 0.054(3) 0.101(5) -0.020(3) 0.068(4) -0.022(3)
C45 0.048(3) 0.056(3) 0.056(3) 0.001(2) 0.028(2) -0.016(2)
C46 0.037(2) 0.045(3) 0.037(2) 0.0021(18) 0.0156(17) 0.0098(18)
C47 0.039(2) 0.051(3) 0.047(2) -0.004(2) 0.0131(19) 0.017(2)
C48 0.045(3) 0.066(3) 0.043(2) -0.002(2) 0.010(2) 0.016(2)
C49 0.030(2) 0.051(3) 0.039(2) 0.0006(19) 0.0048(17) 0.0064(19)
C50 0.043(3) 0.079(4) 0.063(3) 0.016(3) 0.018(2) 0.003(3)
C51 0.056(3) 0.155(8) 0.062(4) 0.005(4) 0.033(3) 0.028(4)
C52 0.095(5) 0.123(6) 0.076(4) -0.008(4) 0.025(4) 0.063(4)
C53 0.123(6) 0.075(5) 0.101(5) 0.012(4) 0.032(5) 0.048(5)
C54 0.065(3) 0.063(4) 0.069(3) 0.018(3) 0.021(3) 0.014(3)
Pd2 0.02645(19) 0.0255(2) 0.02732(19) 0.00193(15) 0.01437(15) 0.00003(15)
Cl3 0.0359(5) 0.0440(6) 0.0306(4) 0.0100(4) 0.0196(4) 0.0086(4)
P3 0.0267(5) 0.0319(5) 0.0291(5) 0.0012(4) 0.0134(4) 0.0018(4)
C55 0.0313(19) 0.042(2) 0.033(2) 0.0035(17) 0.0112(16) 0.0069(17)
C56 0.035(2) 0.051(3) 0.041(2) 0.000(2) 0.0107(18) 0.0117(19)
C57 0.037(2) 0.050(3) 0.042(2) 0.003(2) 0.0083(18) 0.005(2)
C58 0.0269(19) 0.054(3) 0.038(2) 0.005(2) 0.0058(16) 0.0053(19)
C59 0.045(2) 0.055(3) 0.046(3) 0.004(2) 0.012(2) 0.002(2)
C60 0.072(4) 0.052(3) 0.062(3) 0.005(3) 0.015(3) 0.018(3)
C61 0.049(3) 0.073(4) 0.068(3) -0.006(3) 0.011(3) 0.024(3)
C62 0.042(3) 0.105(5) 0.069(4) -0.004(3) 0.029(3) 0.004(3)
C63 0.047(3) 0.065(4) 0.066(3) 0.010(3) 0.025(2) 0.001(2)
C64 0.0301(19) 0.039(2) 0.036(2) 0.0044(17) 0.0193(16) 0.0008(16)
C65 0.046(2) 0.038(2) 0.051(2) -0.0013(19) 0.029(2) 0.0001(19)
C66 0.043(2) 0.038(3) 0.057(3) 0.003(2) 0.027(2) -0.0032(19)
C67 0.040(2) 0.041(3) 0.050(2) 0.0035(19) 0.0277(19) -0.0071(18)
C68 0.049(3) 0.053(3) 0.048(3) -0.004(2) 0.022(2) -0.009(2)
C69 0.046(3) 0.053(3) 0.078(4) 0.007(3) 0.028(3) 0.002(2)
C70 0.064(3) 0.044(3) 0.104(5) -0.009(3) 0.057(3) -0.003(3)
C71 0.071(4) 0.054(3) 0.074(4) -0.024(3) 0.049(3) -0.024(3)
C72 0.048(2) 0.054(3) 0.048(2) -0.003(2) 0.026(2) -0.018(2)
C73 0.036(2) 0.037(2) 0.035(2) -0.0042(17) 0.0139(16) 0.0018(17)
C74 0.046(2) 0.038(3) 0.047(2) 0.006(2) 0.007(2) -0.006(2)
C75 0.054(3) 0.045(3) 0.049(3) -0.004(2) 0.027(2) -0.013(2)
C76 0.031(2) 0.045(3) 0.046(2) 0.0015(19) 0.0198(17) -0.0060(18)
C77 0.046(3) 0.048(3) 0.061(3) -0.008(2) 0.025(2) -0.005(2)
C78 0.062(3) 0.083(4) 0.064(3) -0.025(3) 0.030(3) -0.023(3)
C79 0.043(3) 0.110(6) 0.059(3) 0.012(4) 0.016(2) -0.015(3)
C80 0.051(3) 0.071(4) 0.087(4) 0.028(4) 0.016(3) 0.003(3)
C81 0.048(3) 0.045(3) 0.083(4) -0.003(3) 0.022(3) -0.007(2)

loop_
_atom_type_symbol
_atom_type_description
_atom_type_scat_dispersion_real
_atom_type_scat_dispersion_imag
_atom_type_scat_source
C C 0.0033 0.0016 'International Tables Vol C Tables 4.2.6.8 and 6.1.1.4'
H H 0.0000 0.0000 'International Tables Vol C Tables 4.2.6.8 and 6.1.1.4'
P P 0.1023 0.0942 'International Tables Vol C Tables 4.2.6.8 and 6.1.1.4'
Cl Cl 0.1484 0.1585 'International Tables Vol C Tables 4.2.6.8 and 6.1.1.4'
Pd Pd -0.9988 1.0072 'International Tables Vol C Tables 4.2.6.8 and 6.1.1.4'

loop_
_geom_angle_atom_site_label_1
_geom_angle_atom_site_label_2
_geom_angle_atom_site_label_3
_geom_angle
_geom_angle_site_symmetry_1
_geom_angle_site_symmetry_3
_geom_angle_publ_flag
P1 Pd1 P2 177.65(4) . . ?
P1 Pd1 Cl1 86.43(4) . . ?
P2 Pd1 Cl1 92.43(4) . . ?
P1 Pd1 Cl2 93.25(4) . . ?
P2 Pd1 Cl2 87.86(3) . . ?
Cl1 Pd1 Cl2 179.10(5) . . ?
C1 P1 C19 104.4(2) . . ?
C1 P1 C10 104.8(2) . . ?
C19 P1 C10 104.5(2) . . ?
C1 P1 Pd1 107.02(13) . . ?
C19 P1 Pd1 119.48(14) . . ?
C10 P1 Pd1 115.29(15) . . ?
C28 P2 C37 104.9(2) . . ?
C28 P2 C46 107.1(2) . . ?
C37 P2 C46 104.7(2) . . ?
C28 P2 Pd1 109.81(13) . . ?
C37 P2 Pd1 114.13(15) . . ?
C46 P2 Pd1 115.41(13) . . ?
C2 C1 P1 112.2(3) . . ?
C1 C2 C3 113.1(4) . . ?
C4 C3 C2 111.6(4) . . ?
C5 C4 C9 116.5(5) . . ?
C5 C4 C3 123.0(5) . . ?
C9 C4 C3 120.4(5) . . ?
C4 C5 C6 121.2(6) . . ?
C7 C6 C5 120.6(6) . . ?
C6 C7 C8 120.4(7) . . ?
C7 C8 C9 119.2(6) . . ?
C4 C9 C8 122.0(5) . . ?
C11 C10 P1 114.9(3) . . ?
C10 C11 C12 112.6(4) . . ?
C13 C12 C11 113.0(4) . . ?
C14 C13 C18 117.3(5) . . ?
C14 C13 C12 121.6(5) . . ?
C18 C13 C12 121.1(5) . . ?
C15 C14 C13 122.2(5) . . ?
C16 C15 C14 120.8(6) . . ?
C15 C16 C17 120.1(6) . . ?
C16 C17 C18 119.6(6) . . ?
C13 C18 C17 119.8(6) . . ?
C20 C19 P1 114.6(3) . . ?
C19 C20 C21 112.6(4) . . ?
C22 C21 C20 113.7(4) . . ?
C23 C22 C27 117.9(5) . . ?
C23 C22 C21 121.7(4) . . ?
C27 C22 C21 120.4(5) . . ?
C22 C23 C24 121.3(5) . . ?
C23 C24 C25 120.2(6) . . ?
C26 C25 C24 119.2(5) . . ?
C25 C26 C27 120.5(5) . . ?
C26 C27 C22 121.0(5) . . ?
C29 C28 P2 112.2(3) . . ?
C28 C29 C30 113.4(4) . . ?
C31 C30 C29 111.8(4) . . ?
C36 C31 C32 116.8(5) . . ?
C36 C31 C30 122.6(5) . . ?
C32 C31 C30 120.5(4) . . ?
C31 C32 C33 121.6(5) . . ?
C34 C33 C32 119.7(5) . . ?
C35 C34 C33 120.0(5) . . ?
C34 C35 C36 120.4(5) . . ?
C31 C36 C35 121.5(5) . . ?
C38 C37 P2 112.6(3) . . ?
C37 C38 C39 113.5(4) . . ?
C40 C39 C38 112.5(4) . . ?
C45 C40 C41 117.5(5) . . ?
C45 C40 C39 122.0(5) . . ?
C41 C40 C39 120.5(5) . . ?
C42 C41 C40 119.2(5) . . ?
C43 C42 C41 120.9(6) . . ?
C44 C43 C42 119.6(6) . . ?
C43 C44 C45 121.0(6) . . ?
C40 C45 C44 121.8(5) . . ?
C47 C46 P2 116.1(3) . . ?
C46 C47 C48 112.8(4) . . ?
C49 C48 C47 113.3(4) . . ?
C54 C49 C50 117.8(5) . . ?
C54 C49 C48 120.4(5) . . ?
C50 C49 C48 121.8(5) . . ?
C51 C50 C49 120.2(6) . . ?
C52 C51 C50 120.7(6) . . ?
C53 C52 C51 119.4(6) . . ?
C54 C53 C52 119.8(7) . . ?
C53 C54 C49 122.2(6) . . ?
P3 Pd2 P3 180.0 3_666 . ?
P3 Pd2 Cl3 87.97(3) 3_666 . ?
P3 Pd2 Cl3 92.03(3) . . ?
P3 Pd2 Cl3 92.03(3) 3_666 3_666 ?
P3 Pd2 Cl3 87.97(3) . 3_666 ?
Cl3 Pd2 Cl3 180.0 . 3_666 ?
C73 P3 C64 102.85(18) . . ?
C73 P3 C55 105.5(2) . . ?
C64 P3 C55 103.92(18) . . ?
C73 P3 Pd2 112.25(13) . . ?
C64 P3 Pd2 114.32(14) . . ?
C55 P3 Pd2 116.67(13) . . ?
C56 C55 P3 115.3(3) . . ?
C55 C56 C57 112.6(3) . . ?
C58 C57 C56 111.4(4) . . ?
C63 C58 C59 117.5(5) . . ?
C63 C58 C57 121.8(5) . . ?
C59 C58 C57 120.6(4) . . ?
C58 C59 C60 121.6(5) . . ?
C61 C60 C59 120.2(6) . . ?
C60 C61 C62 119.9(5) . . ?
C61 C62 C63 119.9(5) . . ?
C58 C63 C62 121.0(5) . . ?
C65 C64 P3 114.4(3) . . ?
C64 C65 C66 111.7(3) . . ?
C67 C66 C65 112.5(4) . . ?
C72 C67 C68 118.5(4) . . ?
C72 C67 C66 121.2(4) . . ?
C68 C67 C66 120.2(4) . . ?
C69 C68 C67 120.3(5) . . ?
C70 C69 C68 120.4(5) . . ?
C71 C70 C69 120.1(5) . . ?
C70 C71 C72 120.2(5) . . ?
C67 C72 C71 120.5(5) . . ?
C74 C73 P3 114.4(3) . . ?
C75 C74 C73 114.4(4) . . ?
C74 C75 C76 114.4(4) . . ?
C77 C76 C81 118.3(4) . . ?
C77 C76 C75 120.7(4) . . ?
C81 C76 C75 121.0(4) . . ?
C76 C77 C78 121.1(5) . . ?
C79 C78 C77 120.4(6) . . ?
C80 C79 C78 119.8(5) . . ?
C79 C80 C81 119.7(6) . . ?
C76 C81 C80 120.7(5) . . ?

loop_
_geom_bond_atom_site_label_1
_geom_bond_atom_site_label_2
_geom_bond_distance
_geom_bond_site_symmetry_2
_geom_bond_publ_flag
Pd1 P1 2.3236(10) . ?
Pd1 P2 2.3242(10) . ?
Pd1 Cl1 2.3341(11) . ?
Pd1 Cl2 2.3346(10) . ?
P1 C1 1.822(5) . ?
P1 C19 1.825(4) . ?
P1 C10 1.836(4) . ?
P2 C28 1.819(4) . ?
P2 C37 1.825(4) . ?
P2 C46 1.828(4) . ?
C1 C2 1.529(6) . ?
C2 C3 1.542(7) . ?
C3 C4 1.508(7) . ?
C4 C5 1.370(8) . ?
C4 C9 1.383(7) . ?
C5 C6 1.395(10) . ?
C6 C7 1.335(10) . ?
C7 C8 1.354(9) . ?
C8 C9 1.390(8) . ?
C10 C11 1.521(7) . ?
C11 C12 1.538(6) . ?
C12 C13 1.503(7) . ?
C13 C14 1.374(7) . ?
C13 C18 1.390(7) . ?
C14 C15 1.372(7) . ?
C15 C16 1.335(9) . ?
C16 C17 1.372(10) . ?
C17 C18 1.418(10) . ?
C19 C20 1.524(6) . ?
C20 C21 1.538(7) . ?
C21 C22 1.515(7) . ?
C22 C23 1.377(7) . ?
C22 C27 1.397(6) . ?
C23 C24 1.382(7) . ?
C24 C25 1.393(8) . ?
C25 C26 1.366(9) . ?
C26 C27 1.385(7) . ?
C28 C29 1.534(6) . ?
C29 C30 1.535(6) . ?
C30 C31 1.506(6) . ?
C31 C36 1.386(7) . ?
C31 C32 1.393(7) . ?
C32 C33 1.394(7) . ?
C33 C34 1.369(8) . ?
C34 C35 1.360(8) . ?
C35 C36 1.390(8) . ?
C37 C38 1.520(7) . ?
C38 C39 1.537(6) . ?
C39 C40 1.508(6) . ?
C40 C45 1.367(7) . ?
C40 C41 1.406(7) . ?
C41 C42 1.405(9) . ?
C42 C43 1.355(9) . ?
C43 C44 1.346(9) . ?
C44 C45 1.374(7) . ?
C46 C47 1.520(5) . ?
C47 C48 1.522(6) . ?
C48 C49 1.503(6) . ?
C49 C54 1.373(7) . ?
C49 C50 1.393(7) . ?
C50 C51 1.384(8) . ?
C51 C52 1.374(11) . ?
C52 C53 1.372(11) . ?
C53 C54 1.370(9) . ?
Pd2 P3 2.3254(9) 3_666 ?
Pd2 P3 2.3254(9) . ?
Pd2 Cl3 2.3348(9) . ?
Pd2 Cl3 2.3349(9) 3_666 ?
P3 C73 1.820(4) . ?
P3 C64 1.830(4) . ?
P3 C55 1.839(4) . ?
C55 C56 1.528(6) . ?
C56 C57 1.534(6) . ?
C57 C58 1.514(6) . ?
C58 C63 1.380(6) . ?
C58 C59 1.383(7) . ?
C59 C60 1.390(7) . ?
C60 C61 1.357(8) . ?
C61 C62 1.372(9) . ?
C62 C63 1.401(8) . ?
C64 C65 1.518(6) . ?
C65 C66 1.522(6) . ?
C66 C67 1.520(6) . ?
C67 C72 1.391(6) . ?
C67 C68 1.395(6) . ?
C68 C69 1.389(7) . ?
C69 C70 1.376(8) . ?
C70 C71 1.369(8) . ?
C71 C72 1.393(7) . ?
C73 C74 1.530(6) . ?
C74 C75 1.501(6) . ?
C75 C76 1.514(6) . ?
C76 C77 1.373(6) . ?
C76 C81 1.376(7) . ?
C77 C78 1.381(7) . ?
C78 C79 1.366(9) . ?
C79 C80 1.364(9) . ?
C80 C81 1.404(8) . ?
